data_7127717
loop_
_publ_author_name
'Kouno, Masahiro'
'Kuwamura, Naoto'
'Konno, Takumi'

_publ_section_title
;
 Interconversion between square-planar palladium(ii) and octahedral
 palladium(iv) centres in a sulfur-bridged trinuclear structure.
;
_journal_issue 11
_journal_name_full 'Chemical communications (Cambridge, England)'
_journal_page_first 1336
_journal_page_last 1339
_journal_paper_doi 10.1039/d0cc07490j
_journal_volume 57
_journal_year 2021
_chemical_formula_sum 'C18 H48 N8 O8.5 Pd Rh2 S6'
_chemical_formula_weight 1017.22
_space_group_crystal_system triclinic
_space_group_IT_number 2
_space_group_name_Hall '-P 1'
_space_group_name_H-M_alt 'P -1'
_atom_sites_solution_hydrogens geom
_audit_creation_method SHELXL-2018/1
_audit_update_record
;
2020-11-13 deposited with the CCDC.	2020-12-26 downloaded from the CCDC.
;
_cell_angle_alpha 102.207(7)
_cell_angle_beta 96.462(7)
_cell_angle_gamma 98.213(7)
_cell_formula_units_Z 4
_cell_length_a 9.5252(12)
_cell_length_b 13.7778(18)
_cell_length_c 27.631(4)
_cell_measurement_reflns_used 11446
_cell_measurement_temperature 100(2)
_cell_measurement_theta_max 25.01
_cell_measurement_theta_min 1.45
_cell_volume 3469.4(8)
_computing_cell_refinement 'RAPID-AUTO (Rigaku Corporation)'
_computing_data_collection 'RAPID-AUTO (Rigaku Corporation)'
_computing_data_reduction 'RAPID-AUTO (Rigaku Corporation)'
_computing_molecular_graphics 'Yadokari-XG 2009 (Wakita Nemoto et al., 2009)'
_computing_publication_material 'Yadokari-XG 2009 (Wakita Nemoto et al., 2009)'
_computing_structure_refinement 'SHELXL-2018/1 (Sheldrick, 2018)'
_computing_structure_solution 'SHELXT 2018/2 (Sheldrick, 2018)'
_diffrn_ambient_temperature 100(2)
_diffrn_detector_area_resol_mean 14.69
_diffrn_measured_fraction_theta_full 0.992
_diffrn_measured_fraction_theta_max 0.939
_diffrn_measurement_device_type 'Rigaku Mercury2CCD detector'
_diffrn_measurement_method /w
_diffrn_radiation_monochromator Si(311)
_diffrn_radiation_type synchrotron
_diffrn_radiation_wavelength 0.7004
_diffrn_reflns_av_R_equivalents 0.1167
_diffrn_reflns_av_unetI/netI 0.1963
_diffrn_reflns_Laue_measured_fraction_full 0.992
_diffrn_reflns_Laue_measured_fraction_max 0.939
_diffrn_reflns_limit_h_max 12
_diffrn_reflns_limit_h_min -13
_diffrn_reflns_limit_k_max 19
_diffrn_reflns_limit_k_min -19
_diffrn_reflns_limit_l_max 37
_diffrn_reflns_limit_l_min -38
_diffrn_reflns_number 39392
_diffrn_reflns_point_group_measured_fraction_full 0.992
_diffrn_reflns_point_group_measured_fraction_max 0.939
_diffrn_reflns_theta_full 24.850
_diffrn_reflns_theta_max 30.019
_diffrn_reflns_theta_min 1.503
_diffrn_source 'SPring-8 BL02B1 bending magnet'
_exptl_absorpt_coefficient_mu 1.707
_exptl_absorpt_correction_T_max 0.9824
_exptl_absorpt_correction_T_min 0.3842
_exptl_absorpt_correction_type multi-scans
_exptl_absorpt_process_details 'ABSCOR (Rigaku, 1995)'
_exptl_crystal_colour orange
_exptl_crystal_density_diffrn 1.947
_exptl_crystal_description plate
_exptl_crystal_F_000 2048
_exptl_crystal_size_max 0.140
_exptl_crystal_size_mid 0.080
_exptl_crystal_size_min 0.020
_refine_diff_density_max 5.030
_refine_diff_density_min -2.626
_refine_diff_density_rms 0.292
_refine_ls_extinction_method none
_refine_ls_goodness_of_fit_ref 1.040
_refine_ls_hydrogen_treatment constr
_refine_ls_matrix_type full
_refine_ls_number_parameters 820
_refine_ls_number_reflns 19918
_refine_ls_number_restraints 88
_refine_ls_restrained_S_all 1.039
_refine_ls_R_factor_all 0.2074
_refine_ls_R_factor_gt 0.1011
_refine_ls_shift/su_max 0.001
_refine_ls_shift/su_mean 0.000
_refine_ls_structure_factor_coef Fsqd
_refine_ls_weighting_details 'w=1/[\s^2^(Fo^2^)+(0.1280P)^2^] where P=(Fo^2^+2Fc^2^)/3'
_refine_ls_weighting_scheme calc
_refine_ls_wR_factor_gt 0.2280
_refine_ls_wR_factor_ref 0.2887
_reflns_Friedel_coverage 0.000
_reflns_number_gt 9485
_reflns_number_total 19918
_reflns_threshold_expression 'I > 2\s(I)'
_cod_data_source_file d0cc07490j2.cif
_cod_data_source_block 2
_cod_depositor_comments 'Adding full bibliography for 7127714--7127717.cif.'
_cod_original_cell_volume 3469.5(8)
_cod_original_formula_sum 'C18 H48 N8 O8.50 Pd Rh2 S6'
_cod_database_code 7127717
_shelx_shelxl_version_number 2018/1
_shelx_space_group_comment
;
The symmetry employed for this shelxl refinement is uniquely defined
by the following loop, which should always be used as a source of
symmetry information in preference to the above space-group names.
They are only intended as comments.
;
_shelx_estimated_absorpt_t_min 0.796
_shelx_estimated_absorpt_t_max 0.967

loop_
_space_group_symop_operation_xyz
'x, y, z'
'-x, -y, -z'

loop_
_atom_site_label
_atom_site_type_symbol
_atom_site_fract_x
_atom_site_fract_y
_atom_site_fract_z
_atom_site_U_iso_or_equiv
_atom_site_adp_type
_atom_site_occupancy
_atom_site_site_symmetry_order
_atom_site_calc_flag
_atom_site_refinement_flags_posn
_atom_site_refinement_flags_adp
_atom_site_refinement_flags_occupancy
_atom_site_disorder_assembly
_atom_site_disorder_group
C1 C 0.1747(13) 0.0834(9) 0.7078(5) 0.032(3) Uani 1 1 d . . . . .
H1A H 0.144408 0.023153 0.719436 0.039 Uiso 1 1 calc R U . . .
H1B H 0.212417 0.137544 0.736997 0.039 Uiso 1 1 calc R U . . .
C2 C 0.0444(13) 0.1106(10) 0.6798(5) 0.034(3) Uani 1 1 d . . . . .
H2A H 0.011280 0.057480 0.649772 0.041 Uiso 1 1 calc R U . . .
H2B H -0.031076 0.109678 0.700580 0.041 Uiso 1 1 calc R U . . .
C3 C 0.0601(13) 0.2084(10) 0.6645(5) 0.036(3) Uani 1 1 d . . . . .
H3A H -0.033814 0.221719 0.653196 0.043 Uiso 1 1 calc R U . . .
H3B H 0.104535 0.262274 0.693086 0.043 Uiso 1 1 calc R U . . .
C4 C 0.6423(13) 0.0853(8) 0.6377(4) 0.027(3) Uani 1 1 d . . . . .
H4A H 0.742570 0.081705 0.646575 0.033 Uiso 1 1 calc R U . . .
H4B H 0.585874 0.038295 0.652639 0.033 Uiso 1 1 calc R U . . .
C5 C 0.6031(13) 0.0543(9) 0.5820(5) 0.034(3) Uani 1 1 d . . . . .
H5A H 0.648244 -0.002921 0.569423 0.041 Uiso 1 1 calc R U . . .
H5B H 0.641407 0.109222 0.567724 0.041 Uiso 1 1 calc R U . . .
C6 C 0.4415(14) 0.0258(9) 0.5640(5) 0.035(3) Uani 1 1 d . . . . .
H6A H 0.425233 -0.008884 0.528943 0.042 Uiso 1 1 calc R U . . .
H6B H 0.399824 -0.020388 0.582683 0.042 Uiso 1 1 calc R U . . .
C7 C 0.4593(17) 0.4294(9) 0.7278(5) 0.047(4) Uani 1 1 d . . . . .
H7A H 0.379090 0.465465 0.730238 0.056 Uiso 1 1 calc R U . . .
H7B H 0.524666 0.454627 0.758914 0.056 Uiso 1 1 calc R U . . .
C8 C 0.5342(17) 0.4565(9) 0.6872(6) 0.049(4) Uani 1 1 d . . . . .
H8A H 0.574357 0.527728 0.696922 0.059 Uiso 1 1 calc R U . . .
H8B H 0.613349 0.419608 0.683779 0.059 Uiso 1 1 calc R U . . .
C9 C 0.4441(18) 0.4359(9) 0.6382(6) 0.051(4) Uani 1 1 d . . . . .
H9A H 0.486028 0.479896 0.618489 0.061 Uiso 1 1 calc R U . . .
H9B H 0.349966 0.451873 0.643051 0.061 Uiso 1 1 calc R U . . .
C10 C 0.7031(15) 0.0165(9) 0.7592(5) 0.037(3) Uani 1 1 d . . . . .
H10A H 0.646071 -0.006310 0.726296 0.045 Uiso 1 1 calc R U . . .
H10B H 0.783927 -0.019058 0.759131 0.045 Uiso 1 1 calc R U . . .
C11 C 0.6148(15) -0.0129(10) 0.7962(5) 0.042(3) Uani 1 1 d . . . . .
H11A H 0.570152 -0.082993 0.783723 0.051 Uiso 1 1 calc R U . . .
H11B H 0.538675 0.026916 0.798489 0.051 Uiso 1 1 calc R U . . .
C12 C 0.6930(17) -0.0008(9) 0.8478(5) 0.043(4) Uani 1 1 d . . . . .
H12A H 0.640880 -0.046945 0.864227 0.052 Uiso 1 1 calc R U . . .
H12B H 0.786828 -0.019387 0.845145 0.052 Uiso 1 1 calc R U . . .
C13 C 0.5381(15) 0.3757(9) 0.8570(4) 0.034(3) Uani 1 1 d . U . . .
H13A H 0.599362 0.420880 0.842568 0.040 Uiso 1 1 calc R U . . .
H13B H 0.439940 0.385235 0.848970 0.040 Uiso 1 1 calc R U . . .
C14 C 0.5789(14) 0.4010(10) 0.9115(5) 0.037(3) Uani 1 1 d . U . . .
H14A H 0.523430 0.350780 0.924821 0.044 Uiso 1 1 calc R U . . .
H14B H 0.550682 0.465217 0.924710 0.044 Uiso 1 1 calc R U . . .
C15 C 0.7312(14) 0.4080(9) 0.9311(5) 0.035(3) Uani 1 1 d . U . . .
H15A H 0.787956 0.451748 0.914636 0.042 Uiso 1 1 calc R U . . .
H15B H 0.746148 0.440292 0.966488 0.042 Uiso 1 1 calc R U . . .
C16 C 1.0215(14) 0.3434(9) 0.7944(5) 0.035(3) Uani 1 1 d . . . . .
H16A H 0.984515 0.290858 0.764484 0.041 Uiso 1 1 calc R U . . .
H16B H 1.063521 0.402579 0.783916 0.041 Uiso 1 1 calc R U . . .
C17 C 1.1344(13) 0.3097(9) 0.8242(5) 0.032(3) Uani 1 1 d . . . . .
H17A H 1.163919 0.360038 0.855429 0.038 Uiso 1 1 calc R U . . .
H17B H 1.216490 0.308745 0.806359 0.038 Uiso 1 1 calc R U . . .
C18 C 1.1001(13) 0.2100(9) 0.8365(4) 0.028(3) Uani 1 1 d . . . . .
H18A H 1.058042 0.159887 0.806146 0.033 Uiso 1 1 calc R U . . .
H18B H 1.188095 0.190689 0.849681 0.033 Uiso 1 1 calc R U . . .
C19 C -0.2503(14) 0.0731(9) 0.1791(5) 0.038(3) Uani 1 1 d . . . . .
H19A H -0.251021 0.036708 0.205518 0.045 Uiso 1 1 calc R U . . .
H19B H -0.325726 0.113598 0.181788 0.045 Uiso 1 1 calc R U . . .
C20 C -0.2796(14) -0.0004(9) 0.1295(5) 0.038(3) Uani 1 1 d . . . . .
H20A H -0.356370 -0.053914 0.130568 0.045 Uiso 1 1 calc R U . . .
H20B H -0.194676 -0.030394 0.124464 0.045 Uiso 1 1 calc R U . . .
C21 C -0.3207(13) 0.0421(10) 0.0845(5) 0.036(3) Uani 1 1 d . . . . .
H21A H -0.356924 -0.013207 0.055637 0.043 Uiso 1 1 calc R U . . .
H21B H -0.397103 0.080404 0.091031 0.043 Uiso 1 1 calc R U . . .
C22 C -0.3229(15) 0.4075(10) 0.1321(6) 0.044(4) Uani 1 1 d . . . . .
H22A H -0.418174 0.423087 0.135017 0.053 Uiso 1 1 calc R U . . .
H22B H -0.257250 0.453058 0.159546 0.053 Uiso 1 1 calc R U . . .
C23 C -0.2826(16) 0.4279(10) 0.0843(5) 0.043(4) Uani 1 1 d . . . . .
H23A H -0.302215 0.494233 0.082396 0.051 Uiso 1 1 calc R U . . .
H23B H -0.344919 0.379501 0.056989 0.051 Uiso 1 1 calc R U . . .
C24 C -0.1299(15) 0.4240(9) 0.0759(5) 0.040(3) Uani 1 1 d . . . . .
H24A H -0.113027 0.450289 0.046768 0.048 Uiso 1 1 calc R U . . .
H24B H -0.066100 0.467404 0.104553 0.048 Uiso 1 1 calc R U . . .
C25 C 0.1871(13) 0.3962(10) 0.2040(5) 0.041(3) Uani 1 1 d . . . . .
H25A H 0.224235 0.467681 0.216119 0.049 Uiso 1 1 calc R U . . .
H25B H 0.212970 0.363223 0.230595 0.049 Uiso 1 1 calc R U . . .
C26 C 0.2544(17) 0.3578(13) 0.1619(7) 0.066(5) Uani 1 1 d . . . . .
H26A H 0.356681 0.382606 0.170721 0.079 Uiso 1 1 calc R U . . .
H26B H 0.220467 0.386642 0.134584 0.079 Uiso 1 1 calc R U . . .
C27 C 0.2343(15) 0.2488(11) 0.1431(7) 0.053(4) Uani 1 1 d . . . . .
H27A H 0.237004 0.217521 0.171414 0.064 Uiso 1 1 calc R U . . .
H27B H 0.314307 0.232811 0.125864 0.064 Uiso 1 1 calc R U . . .
C28 C 0.1982(16) 0.1874(10) 0.3206(5) 0.043(3) Uani 1 1 d . U . . .
H28A H 0.111087 0.149675 0.299375 0.052 Uiso 1 1 calc R U . . .
H28B H 0.278145 0.174924 0.302663 0.052 Uiso 1 1 calc R U . . .
C29 C 0.2160(16) 0.1505(11) 0.3671(5) 0.046(4) Uani 1 1 d . U . . .
H29A H 0.296372 0.194372 0.389695 0.055 Uiso 1 1 calc R U . . .
H29B H 0.241483 0.083914 0.358805 0.055 Uiso 1 1 calc R U . . .
C30 C 0.089(2) 0.1442(12) 0.3949(6) 0.071(6) Uani 1 1 d . U . . .
H30A H 0.006998 0.102014 0.372608 0.085 Uiso 1 1 calc R U . . .
H30B H 0.110284 0.112669 0.422526 0.085 Uiso 1 1 calc R U . . .
C31 C -0.3325(14) 0.1982(12) 0.3086(5) 0.049(4) Uani 1 1 d . . . . .
H31A H -0.363310 0.249517 0.292704 0.059 Uiso 1 1 calc R U . . .
H31B H -0.382931 0.133208 0.288990 0.059 Uiso 1 1 calc R U . . .
C32 C -0.3734(19) 0.2142(13) 0.3598(7) 0.072(6) Uani 1 1 d . . . . .
H32A H -0.325032 0.172823 0.378141 0.086 Uiso 1 1 calc R U . . .
H32B H -0.475801 0.191352 0.356892 0.086 Uiso 1 1 calc R U . . .
C33 C -0.3380(17) 0.3220(12) 0.3894(6) 0.056(4) Uani 1 1 d . . . . .
H33A H -0.362844 0.365509 0.367606 0.067 Uiso 1 1 calc R U . . .
H33B H -0.397146 0.330232 0.415896 0.067 Uiso 1 1 calc R U . . .
C34 C 0.0527(15) 0.5242(9) 0.3168(5) 0.039(3) Uani 1 1 d . . . . .
H34A H 0.132197 0.493848 0.305091 0.047 Uiso 1 1 calc R U . . .
H34B H 0.025507 0.566621 0.294706 0.047 Uiso 1 1 calc R U . . .
C35 C 0.0991(17) 0.5880(9) 0.3698(5) 0.045(4) Uani 1 1 d . . . . .
H35A H 0.151404 0.652553 0.367990 0.054 Uiso 1 1 calc R U . . .
H35B H 0.013752 0.600581 0.384499 0.054 Uiso 1 1 calc R U . . .
C36 C 0.1896(17) 0.5445(11) 0.4039(5) 0.048(4) Uani 1 1 d . . . . .
H36A H 0.264680 0.518491 0.386826 0.058 Uiso 1 1 calc R U . . .
H36B H 0.234960 0.597178 0.432884 0.058 Uiso 1 1 calc R U . . .
N1 N 0.1493(10) 0.2062(10) 0.6237(4) 0.042(3) Uani 1 1 d . . . . .
H1C H 0.139552 0.259391 0.610947 0.050 Uiso 1 1 calc R U . . .
H1D H 0.112891 0.151471 0.599681 0.050 Uiso 1 1 calc R U . . .
N2 N 0.3676(12) 0.1156(7) 0.5703(4) 0.034(3) Uani 1 1 d . . . . .
H2C H 0.275864 0.093640 0.557343 0.040 Uiso 1 1 calc R U . . .
H2D H 0.404392 0.155045 0.551594 0.040 Uiso 1 1 calc R U . . .
N3 N 0.4275(11) 0.3301(7) 0.6098(4) 0.034(3) Uani 1 1 d . . . . .
H3C H 0.509973 0.323135 0.598280 0.040 Uiso 1 1 calc R U . . .
H3D H 0.361627 0.322822 0.583180 0.040 Uiso 1 1 calc R U . . .
N4 N 0.7112(11) 0.1009(7) 0.8786(4) 0.035(3) Uani 1 1 d . . . . .
H4C H 0.770363 0.102891 0.906276 0.042 Uiso 1 1 calc R U . . .
H4D H 0.626460 0.109146 0.887959 0.042 Uiso 1 1 calc R U . . .
N5 N 0.7863(11) 0.3134(7) 0.9253(4) 0.031(2) Uani 1 1 d . . . . .
H5C H 0.735242 0.274199 0.941053 0.037 Uiso 1 1 calc R U . . .
H5D H 0.876065 0.327050 0.941061 0.037 Uiso 1 1 calc R U . . .
N6 N 1.0018(10) 0.2111(7) 0.8728(4) 0.027(2) Uani 1 1 d . . . . .
H6C H 1.039767 0.260539 0.899364 0.032 Uiso 1 1 calc R U . . .
H6D H 0.998480 0.153514 0.882763 0.032 Uiso 1 1 calc R U . . .
N7 N -0.1987(11) 0.1078(7) 0.0727(4) 0.033(2) Uani 1 1 d . . . . .
H7C H -0.228657 0.125163 0.044535 0.040 Uiso 1 1 calc R U . . .
H7D H -0.131167 0.070554 0.066011 0.040 Uiso 1 1 calc R U . . .
N8 N -0.0942(12) 0.3210(7) 0.0683(4) 0.039(3) Uani 1 1 d . . . . .
H8C H -0.006174 0.324910 0.060112 0.046 Uiso 1 1 calc R U . . .
H8D H -0.153300 0.283103 0.041632 0.046 Uiso 1 1 calc R U . . .
N9 N 0.0985(11) 0.2030(8) 0.1083(4) 0.036(3) Uani 1 1 d . . . . .
H9C H 0.090466 0.136455 0.103977 0.044 Uiso 1 1 calc R U . . .
H9D H 0.110012 0.216892 0.078841 0.044 Uiso 1 1 calc R U . . .
N10 N 0.0524(13) 0.2456(9) 0.4149(4) 0.047(3) Uani 1 1 d . . . . .
H10C H 0.129896 0.281784 0.435210 0.056 Uiso 1 1 calc R U . . .
H10D H -0.015012 0.236239 0.434052 0.056 Uiso 1 1 calc R U . . .
N11 N -0.1858(13) 0.3554(9) 0.4121(4) 0.045(3) Uani 1 1 d . . . . .
H11C H -0.171456 0.324724 0.437059 0.054 Uiso 1 1 calc R U . . .
H11D H -0.175385 0.421002 0.425974 0.054 Uiso 1 1 calc R U . . .
N12 N 0.1060(12) 0.4630(7) 0.4207(4) 0.036(3) Uani 1 1 d . . . . .
H12C H 0.046484 0.491042 0.439758 0.043 Uiso 1 1 calc R U . . .
H12D H 0.167157 0.440392 0.440604 0.043 Uiso 1 1 calc R U . . .
N13 N -0.0064(13) -0.0948(8) 0.0315(4) 0.033(3) Uani 1 1 d . . . . .
N14 N -0.1897(15) -0.3305(9) 0.0086(5) 0.050(3) Uani 1 1 d . . . . .
N15 N 0.1135(14) 0.3640(11) 0.5349(5) 0.048(3) Uani 1 1 d . . . . .
N16 N 0.578(3) 0.5718(18) 0.5084(10) 0.069(8) Uani 0.5 1 d D U P A -1
O10 O 0.456(3) 0.558(2) 0.4827(11) 0.098(10) Uani 0.5 1 d D U P A -1
O11 O 0.6446(18) 0.6482(13) 0.5408(7) 0.040(4) Uani 0.5 1 d D U P A -1
O12 O 0.614(4) 0.487(3) 0.5066(14) 0.123(13) Uani 0.5 1 d D U P A -1
O13 O 0.105(3) 0.951(3) 0.4762(15) 0.118(13) Uani 0.5 1 d D U P B -1
O14 O -0.091(2) 1.007(2) 0.4640(11) 0.064(8) Uani 0.5 1 d D U P B -1
O15 O 0.019(5) 1.046(3) 0.5377(10) 0.116(15) Uani 0.5 1 d D U P B -1
N17 N 0.014(3) 1.001(2) 0.4935(10) 0.053(8) Uani 0.5 1 d D U P . .
O1 O 0.0087(11) -0.0374(6) 0.0745(3) 0.040(2) Uani 1 1 d . . . . .
O2 O -0.1017(12) -0.0897(8) -0.0003(4) 0.064(3) Uani 1 1 d . . . . .
O3 O 0.0791(12) -0.1540(7) 0.0227(4) 0.052(3) Uani 1 1 d . . . . .
O4 O -0.2558(14) -0.2929(10) 0.0410(5) 0.078(4) Uani 1 1 d . . . . .
O5 O -0.2233(12) -0.3305(8) -0.0373(4) 0.057(3) Uani 1 1 d . . . . .
O6 O -0.0889(12) -0.3697(7) 0.0198(4) 0.057(3) Uani 1 1 d . . . . .
O7 O 0.0079(12) 0.3860(8) 0.5097(4) 0.055(3) Uani 1 1 d . . . . .
O8 O 0.1261(15) 0.2753(9) 0.5306(4) 0.080(4) Uani 1 1 d . . . . .
O9 O 0.1970(16) 0.4251(11) 0.5619(8) 0.163(10) Uani 1 1 d . . . . .
O1W O 0.4811(14) 0.7720(9) 0.4936(5) 0.075(4) Uani 1 1 d . . . . .
O2W O 0.1980(13) 0.8035(10) 0.5129(5) 0.086(4) Uani 1 1 d . . . . .
O3W O -0.3278(14) -0.0161(9) -0.0400(4) 0.077(4) Uani 1 1 d . . . . .
O4W O -0.6256(14) -0.1810(9) 0.0199(5) 0.078(4) Uani 1 1 d . . . . .
O5W O -0.4378(12) -0.2074(8) -0.0424(4) 0.063(3) Uani 1 1 d . . . . .
Pd1 Pd 0.58288(10) 0.22514(7) 0.74629(3) 0.0270(2) Uani 1 1 d . . . . .
Pd2 Pd -0.08418(11) 0.29223(7) 0.24934(4) 0.0344(3) Uani 1 1 d . . . . .
Rh1 Rh 0.37272(10) 0.20629(7) 0.64152(3) 0.0220(2) Uani 1 1 d . . . . .
Rh2 Rh 0.78703(10) 0.22900(6) 0.85211(3) 0.0227(2) Uani 1 1 d . . . . .
Rh3 Rh -0.09973(10) 0.24076(7) 0.12504(4) 0.0256(2) Uani 1 1 d . . . . .
Rh4 Rh -0.01669(11) 0.33619(7) 0.36983(4) 0.0271(2) Uani 1 1 d . . . . .
S1 S 0.3147(3) 0.0618(2) 0.67098(12) 0.0292(7) Uani 1 1 d . . . . .
S2 S 0.6129(3) 0.2108(2) 0.66339(11) 0.0275(6) Uani 1 1 d . . . . .
S3 S 0.3916(3) 0.2984(2) 0.72342(11) 0.0270(7) Uani 1 1 d . . . . .
S4 S 0.7709(3) 0.1485(2) 0.76882(11) 0.0289(7) Uani 1 1 d . . . . .
S5 S 0.5540(3) 0.2424(2) 0.82897(12) 0.0294(7) Uani 1 1 d . . . . .
S6 S 0.8736(4) 0.3737(2) 0.82739(12) 0.0301(7) Uani 1 1 d . . . . .
S7 S -0.0806(3) 0.1542(2) 0.18703(12) 0.0297(7) Uani 1 1 d . . . . .
S8 S -0.3222(4) 0.2806(2) 0.13896(13) 0.0379(8) Uani 1 1 d . . . . .
S9 S -0.0097(4) 0.3785(2) 0.19042(12) 0.0321(7) Uani 1 1 d . . . . .
S10 S 0.1891(4) 0.3203(3) 0.33234(15) 0.0442(9) Uani 1 1 d . . . . .
S11 S -0.1429(4) 0.2026(2) 0.30807(12) 0.0355(8) Uani 1 1 d . . . . .
S12 S -0.0968(4) 0.4268(3) 0.31525(13) 0.0390(8) Uani 1 1 d . . . . .

loop_
_atom_site_aniso_label
_atom_site_aniso_U_11
_atom_site_aniso_U_22
_atom_site_aniso_U_33
_atom_site_aniso_U_23
_atom_site_aniso_U_13
_atom_site_aniso_U_12
C1 0.037(7) 0.028(6) 0.034(7) 0.013(5) 0.013(6) -0.002(5)
C2 0.027(7) 0.047(8) 0.025(7) -0.001(6) 0.005(6) 0.003(6)
C3 0.018(6) 0.048(8) 0.056(9) 0.031(7) 0.019(6) 0.015(6)
C4 0.035(7) 0.032(6) 0.016(6) 0.005(5) 0.009(5) 0.007(5)
C5 0.031(7) 0.027(6) 0.040(8) 0.000(6) 0.004(6) 0.010(5)
C6 0.044(8) 0.038(7) 0.017(6) -0.005(5) 0.003(6) 0.001(6)
C7 0.071(11) 0.026(7) 0.033(8) 0.000(6) -0.010(8) -0.001(7)
C8 0.059(10) 0.019(6) 0.063(11) 0.006(6) 0.007(9) -0.006(6)
C9 0.075(11) 0.022(6) 0.055(10) 0.017(7) 0.006(9) 0.003(7)
C10 0.052(9) 0.034(7) 0.021(7) 0.006(5) -0.014(6) 0.010(6)
C11 0.047(8) 0.037(7) 0.027(8) -0.004(6) -0.011(7) -0.017(6)
C12 0.060(10) 0.028(7) 0.031(8) -0.004(5) 0.002(7) -0.011(6)
C13 0.049(7) 0.030(5) 0.014(5) -0.008(4) -0.007(5) 0.010(5)
C14 0.038(6) 0.042(6) 0.022(6) -0.009(5) -0.007(5) 0.015(5)
C15 0.042(6) 0.034(6) 0.025(6) -0.002(5) 0.004(5) 0.009(5)
C16 0.045(8) 0.023(6) 0.038(8) 0.012(5) 0.012(7) 0.001(5)
C17 0.025(7) 0.029(6) 0.039(8) 0.004(5) 0.005(6) 0.002(5)
C18 0.028(7) 0.033(6) 0.021(6) 0.000(5) 0.006(5) 0.007(5)
C19 0.040(8) 0.019(6) 0.049(9) 0.008(6) -0.003(7) -0.006(5)
C20 0.034(7) 0.030(7) 0.049(9) 0.013(6) 0.005(7) -0.001(6)
C21 0.027(7) 0.042(8) 0.035(8) 0.003(6) 0.009(6) 0.000(6)
C22 0.033(8) 0.031(7) 0.059(10) -0.010(6) 0.000(7) 0.010(6)
C23 0.055(10) 0.037(7) 0.032(8) -0.003(6) -0.011(7) 0.024(7)
C24 0.058(10) 0.034(7) 0.025(7) 0.001(6) -0.005(7) 0.020(7)
C25 0.031(7) 0.030(7) 0.051(9) -0.002(6) 0.000(7) -0.013(5)
C26 0.048(10) 0.071(12) 0.056(12) -0.010(9) -0.003(9) -0.019(9)
C27 0.037(9) 0.040(8) 0.088(13) 0.018(8) 0.016(9) 0.016(7)
C28 0.055(9) 0.039(8) 0.026(7) -0.006(5) -0.005(7) 0.007(7)
C29 0.062(9) 0.052(9) 0.029(8) 0.015(7) -0.004(7) 0.033(8)
C30 0.136(16) 0.049(10) 0.046(10) 0.023(8) 0.035(11) 0.035(11)
C31 0.027(7) 0.071(10) 0.035(9) 0.005(7) -0.008(7) -0.015(7)
C32 0.062(12) 0.073(12) 0.072(13) 0.009(10) 0.027(10) -0.020(9)
C33 0.050(10) 0.059(10) 0.060(11) 0.003(8) 0.026(9) 0.010(8)
C34 0.049(9) 0.032(7) 0.026(7) 0.002(5) -0.006(6) -0.012(6)
C35 0.076(11) 0.027(7) 0.026(8) 0.001(6) 0.011(8) -0.002(7)
C36 0.061(10) 0.042(8) 0.038(9) 0.002(7) 0.013(8) 0.001(7)
N1 0.020(6) 0.074(9) 0.035(7) 0.022(6) 0.000(5) 0.005(5)
N2 0.041(6) 0.037(6) 0.014(5) -0.001(4) -0.003(5) -0.005(5)
N3 0.025(6) 0.032(6) 0.039(7) 0.010(5) -0.003(5) -0.006(4)
N4 0.033(6) 0.035(6) 0.028(6) 0.003(5) -0.006(5) -0.011(5)
N5 0.034(6) 0.031(5) 0.027(6) 0.004(4) 0.008(5) 0.003(5)
N6 0.028(5) 0.021(5) 0.027(6) 0.002(4) -0.003(5) 0.001(4)
N7 0.045(7) 0.022(5) 0.026(6) -0.001(4) 0.001(5) -0.003(5)
N8 0.057(7) 0.018(5) 0.035(7) 0.002(4) 0.011(6) -0.010(5)
N9 0.036(6) 0.035(6) 0.031(6) 0.002(5) 0.001(5) -0.005(5)
N10 0.047(7) 0.055(8) 0.036(7) 0.009(6) 0.005(6) 0.003(6)
N11 0.050(8) 0.052(7) 0.037(7) 0.011(6) 0.011(6) 0.016(6)
N12 0.036(6) 0.033(6) 0.029(6) 0.002(5) -0.010(5) -0.008(5)
N13 0.042(7) 0.028(6) 0.024(6) 0.006(5) 0.001(5) -0.009(5)
N14 0.056(9) 0.042(7) 0.036(8) 0.004(6) -0.014(7) -0.013(6)
N15 0.047(8) 0.059(9) 0.037(8) 0.003(6) 0.013(7) 0.018(7)
N16 0.069(9) 0.070(9) 0.070(9) 0.018(5) 0.009(5) 0.016(5)
O10 0.097(13) 0.099(12) 0.095(13) 0.016(9) 0.012(9) 0.017(9)
O11 0.022(7) 0.037(7) 0.054(9) 0.007(7) -0.007(7) 0.000(6)
O12 0.121(15) 0.121(15) 0.124(15) 0.026(10) 0.013(9) 0.018(9)
O13 0.047(17) 0.21(3) 0.15(3) 0.12(3) 0.03(2) 0.05(2)
O14 0.030(12) 0.10(2) 0.054(17) 0.036(16) -0.025(12) -0.017(12)
O15 0.17(4) 0.09(3) 0.05(2) -0.001(18) -0.05(3) -0.04(2)
N17 0.049(18) 0.070(16) 0.04(2) 0.011(16) 0.012(15) -0.003(13)
O1 0.074(7) 0.022(4) 0.022(5) -0.003(4) 0.009(5) 0.007(4)
O2 0.070(8) 0.054(7) 0.051(7) 0.015(6) -0.033(6) -0.015(6)
O3 0.076(8) 0.039(6) 0.045(7) 0.011(5) 0.009(6) 0.021(6)
O4 0.082(10) 0.089(10) 0.061(9) 0.007(7) 0.019(8) 0.020(8)
O5 0.082(8) 0.051(6) 0.033(6) 0.006(5) -0.006(6) 0.006(6)
O6 0.045(6) 0.037(6) 0.076(9) 0.005(5) -0.020(6) 0.000(5)
O7 0.055(7) 0.068(7) 0.045(7) 0.014(6) -0.002(6) 0.022(6)
O8 0.128(12) 0.050(7) 0.056(8) 0.024(6) -0.028(8) 0.013(8)
O9 0.081(10) 0.076(10) 0.25(2) -0.099(12) -0.092(13) 0.042(8)
O1W 0.091(10) 0.076(9) 0.074(9) 0.032(7) 0.041(8) 0.027(7)
O2W 0.073(9) 0.085(9) 0.090(11) 0.030(8) -0.004(8) -0.027(7)
O3W 0.093(10) 0.062(8) 0.059(8) 0.002(6) -0.008(7) -0.010(7)
O4W 0.094(10) 0.053(7) 0.084(10) 0.021(7) 0.024(8) -0.015(7)
O5W 0.059(7) 0.068(8) 0.056(8) 0.008(6) 0.010(6) 0.001(6)
Pd1 0.0274(5) 0.0296(5) 0.0198(5) -0.0009(4) -0.0008(4) 0.0040(4)
Pd2 0.0448(6) 0.0303(5) 0.0221(5) 0.0040(4) 0.0003(5) -0.0067(4)
Rh1 0.0208(5) 0.0251(4) 0.0181(5) 0.0045(4) -0.0009(4) 0.0009(4)
Rh2 0.0263(5) 0.0214(4) 0.0167(5) 0.0009(3) -0.0008(4) 0.0003(4)
Rh3 0.0299(5) 0.0215(4) 0.0210(5) 0.0029(4) -0.0034(4) -0.0013(4)
Rh4 0.0317(5) 0.0255(5) 0.0205(5) 0.0016(4) -0.0001(4) 0.0012(4)
S1 0.0327(17) 0.0289(15) 0.0251(17) 0.0060(12) 0.0049(14) 0.0018(13)
S2 0.0237(15) 0.0316(15) 0.0228(16) 0.0010(12) -0.0012(13) 0.0023(12)
S3 0.0299(16) 0.0225(14) 0.0262(16) 0.0012(12) 0.0027(14) 0.0041(12)
S4 0.0329(17) 0.0287(15) 0.0204(16) -0.0006(12) -0.0019(14) 0.0039(13)
S5 0.0257(16) 0.0322(16) 0.0247(17) 0.0000(12) -0.0003(14) -0.0004(13)
S6 0.0371(18) 0.0242(14) 0.0290(17) 0.0070(12) 0.0031(15) 0.0049(13)
S7 0.0347(18) 0.0269(15) 0.0230(16) 0.0051(12) -0.0026(14) -0.0034(13)
S8 0.0380(19) 0.0340(17) 0.037(2) 0.0028(15) 0.0003(17) 0.0043(15)
S9 0.047(2) 0.0217(14) 0.0232(16) 0.0028(12) 0.0003(15) -0.0021(13)
S10 0.045(2) 0.0372(19) 0.046(2) 0.0024(16) 0.0066(19) 0.0050(16)
S11 0.042(2) 0.0309(16) 0.0285(18) 0.0049(13) 0.0021(16) -0.0048(14)
S12 0.049(2) 0.0337(17) 0.033(2) 0.0082(14) -0.0005(17) 0.0055(15)

loop_
_atom_type_symbol
_atom_type_description
_atom_type_scat_dispersion_real
_atom_type_scat_dispersion_imag
_atom_type_scat_source
C C 0.0030 0.0016 'International Tables Vol C Tables 4.2.6.8 and 6.1.1.4'
H H 0.0000 0.0000 'International Tables Vol C Tables 4.2.6.8 and 6.1.1.4'
N N 0.0059 0.0032 'International Tables Vol C Tables 4.2.6.8 and 6.1.1.4'
O O 0.0105 0.0059 'International Tables Vol C Tables 4.2.6.8 and 6.1.1.4'
Pd Pd -1.0122 0.9851 'International Tables Vol C Tables 4.2.6.8 and 6.1.1.4'
Rh Rh -1.1361 0.8986 'International Tables Vol C Tables 4.2.6.8 and 6.1.1.4'
S S 0.1220 0.1206 'International Tables Vol C Tables 4.2.6.8 and 6.1.1.4'

loop_
_geom_angle_atom_site_label_1
_geom_angle_atom_site_label_2
_geom_angle_atom_site_label_3
_geom_angle
_geom_angle_site_symmetry_1
_geom_angle_site_symmetry_3
_geom_angle_publ_flag
C2 C1 S1 113.8(8) . . ?
C3 C2 C1 118.6(11) . . ?
N1 C3 C2 110.6(11) . . ?
C5 C4 S2 112.8(8) . . ?
C4 C5 C6 114.0(10) . . ?
N2 C6 C5 112.6(10) . . ?
C8 C7 S3 118.5(10) . . ?
C9 C8 C7 114.9(13) . . ?
C8 C9 N3 113.3(11) . . ?
C11 C10 S4 116.3(10) . . ?
C10 C11 C12 115.7(12) . . ?
N4 C12 C11 113.7(12) . . ?
C14 C13 S5 111.5(9) . . ?
C13 C14 C15 117.5(12) . . ?
N5 C15 C14 116.5(11) . . ?
C17 C16 S6 113.9(9) . . ?
C16 C17 C18 117.8(10) . . ?
N6 C18 C17 112.0(10) . . ?
C20 C19 S7 111.4(9) . . ?
C19 C20 C21 116.0(11) . . ?
N7 C21 C20 112.5(11) . . ?
C23 C22 S8 115.5(10) . . ?
C22 C23 C24 117.2(12) . . ?
N8 C24 C23 113.4(11) . . ?
C26 C25 S9 114.1(11) . . ?
C25 C26 C27 118.1(14) . . ?
C26 C27 N9 115.3(12) . . ?
C29 C28 S10 112.8(10) . . ?
C28 C29 C30 116.9(13) . . ?
N10 C30 C29 112.2(13) . . ?
C32 C31 S11 113.6(11) . . ?
C31 C32 C33 114.4(13) . . ?
N11 C33 C32 114.5(13) . . ?
C35 C34 S12 110.2(9) . . ?
C36 C35 C34 116.0(12) . . ?
N12 C36 C35 112.0(12) . . ?
C3 N1 Rh1 118.1(8) . . ?
C6 N2 Rh1 120.1(7) . . ?
C9 N3 Rh1 122.9(8) . . ?
C12 N4 Rh2 122.0(8) . . ?
C15 N5 Rh2 118.3(8) . . ?
C18 N6 Rh2 119.3(7) . . ?
C21 N7 Rh3 120.0(8) . . ?
C24 N8 Rh3 121.4(8) . . ?
C27 N9 Rh3 121.2(9) . . ?
C30 N10 Rh4 123.4(9) . . ?
C33 N11 Rh4 122.1(9) . . ?
C36 N12 Rh4 121.9(9) . . ?
O2 N13 O3 121.8(12) . . ?
O2 N13 O1 119.6(13) . . ?
O3 N13 O1 118.6(12) . . ?
O6 N14 O4 119.8(14) . . ?
O6 N14 O5 117.9(15) . . ?
O4 N14 O5 122.3(15) . . ?
O9 N15 O8 119.2(16) . . ?
O9 N15 O7 121.3(15) . . ?
O8 N15 O7 119.5(14) . . ?
O10 N16 O12 108(3) . . ?
O10 N16 O11 130(3) . . ?
O12 N16 O11 120(3) . . ?
N17 N17 O15 43(7) 2_576 . ?
N17 N17 O14 91(6) 2_576 . ?
O15 N17 O14 116(3) . . ?
N17 N17 O13 134(7) 2_576 . ?
O15 N17 O13 126(3) . . ?
O14 N17 O13 118(2) . . ?
S3 Pd1 S4 178.74(11) . . ?
S3 Pd1 S5 96.62(11) . . ?
S4 Pd1 S5 83.32(11) . . ?
S3 Pd1 S2 82.97(11) . . ?
S4 Pd1 S2 97.11(11) . . ?
S5 Pd1 S2 179.00(11) . . ?
S7 Pd2 S11 95.66(12) . . ?
S7 Pd2 S9 82.70(11) . . ?
S11 Pd2 S9 175.97(13) . . ?
S7 Pd2 S12 176.48(12) . . ?
S11 Pd2 S12 81.08(12) . . ?
S9 Pd2 S12 100.64(12) . . ?
S7 Pd2 Rh4 132.84(9) . . ?
S11 Pd2 Rh4 45.62(9) . . ?
S9 Pd2 Rh4 133.78(9) . . ?
S12 Pd2 Rh4 45.06(8) . . ?
N2 Rh1 N3 86.6(4) . . ?
N2 Rh1 N1 88.9(4) . . ?
N3 Rh1 N1 92.2(4) . . ?
N2 Rh1 S2 93.3(3) . . ?
N3 Rh1 S2 87.7(3) . . ?
N1 Rh1 S2 177.8(4) . . ?
N2 Rh1 S3 174.9(3) . . ?
N3 Rh1 S3 96.6(3) . . ?
N1 Rh1 S3 95.0(3) . . ?
S2 Rh1 S3 82.90(11) . . ?
N2 Rh1 S1 89.2(3) . . ?
N3 Rh1 S1 175.7(3) . . ?
N1 Rh1 S1 88.5(3) . . ?
S2 Rh1 S1 91.84(11) . . ?
S3 Rh1 S1 87.59(11) . . ?
N5 Rh2 N4 86.3(4) . . ?
N5 Rh2 N6 89.8(4) . . ?
N4 Rh2 N6 90.0(4) . . ?
N5 Rh2 S5 91.3(3) . . ?
N4 Rh2 S5 88.4(3) . . ?
N6 Rh2 S5 178.0(3) . . ?
N5 Rh2 S4 173.4(3) . . ?
N4 Rh2 S4 97.4(3) . . ?
N6 Rh2 S4 95.7(3) . . ?
S5 Rh2 S4 83.32(12) . . ?
N5 Rh2 S6 90.9(3) . . ?
N4 Rh2 S6 177.0(3) . . ?
N6 Rh2 S6 89.1(3) . . ?
S5 Rh2 S6 92.50(12) . . ?
S4 Rh2 S6 85.50(11) . . ?
N7 Rh3 N8 90.9(4) . . ?
N7 Rh3 N9 87.6(4) . . ?
N8 Rh3 N9 87.1(4) . . ?
N7 Rh3 S7 90.8(3) . . ?
N8 Rh3 S7 174.1(3) . . ?
N9 Rh3 S7 87.3(3) . . ?
N7 Rh3 S9 171.9(3) . . ?
N8 Rh3 S9 95.8(3) . . ?
N9 Rh3 S9 97.2(3) . . ?
S7 Rh3 S9 82.95(11) . . ?
N7 Rh3 S8 90.4(3) . . ?
N8 Rh3 S8 90.7(3) . . ?
N9 Rh3 S8 177.0(3) . . ?
S7 Rh3 S8 94.96(12) . . ?
S9 Rh3 S8 85.10(13) . . ?
N10 Rh4 N12 89.7(4) . . ?
N10 Rh4 N11 88.3(5) . . ?
N12 Rh4 N11 87.8(5) . . ?
N10 Rh4 S12 175.9(4) . . ?
N12 Rh4 S12 94.1(3) . . ?
N11 Rh4 S12 93.3(3) . . ?
N10 Rh4 S11 94.0(4) . . ?
N12 Rh4 S11 174.7(3) . . ?
N11 Rh4 S11 96.2(4) . . ?
S12 Rh4 S11 82.15(12) . . ?
N10 Rh4 S10 87.3(3) . . ?
N12 Rh4 S10 86.8(3) . . ?
N11 Rh4 S10 173.0(4) . . ?
S12 Rh4 S10 91.42(14) . . ?
S11 Rh4 S10 89.50(13) . . ?
N10 Rh4 Pd2 129.7(3) . . ?
N12 Rh4 Pd2 129.2(3) . . ?
N11 Rh4 Pd2 119.1(3) . . ?
S12 Rh4 Pd2 46.32(9) . . ?
S11 Rh4 Pd2 45.63(8) . . ?
S10 Rh4 Pd2 67.82(10) . . ?
C1 S1 Rh1 106.5(4) . . ?
C4 S2 Rh1 104.9(4) . . ?
C4 S2 Pd1 109.0(4) . . ?
Rh1 S2 Pd1 90.61(11) . . ?
C7 S3 Pd1 107.4(5) . . ?
C7 S3 Rh1 110.3(5) . . ?
Pd1 S3 Rh1 90.12(11) . . ?
C10 S4 Pd1 107.6(5) . . ?
C10 S4 Rh2 110.7(4) . . ?
Pd1 S4 Rh2 91.83(12) . . ?
C13 S5 Rh2 105.8(4) . . ?
C13 S5 Pd1 109.9(4) . . ?
Rh2 S5 Pd1 92.51(11) . . ?
C16 S6 Rh2 105.4(4) . . ?
C19 S7 Pd2 107.1(5) . . ?
C19 S7 Rh3 105.3(5) . . ?
Pd2 S7 Rh3 93.68(11) . . ?
C22 S8 Rh3 107.7(5) . . ?
C25 S9 Rh3 111.4(4) . . ?
C25 S9 Pd2 103.1(5) . . ?
Rh3 S9 Pd2 92.17(11) . . ?
C28 S10 Rh4 104.9(5) . . ?
C31 S11 Rh4 109.8(5) . . ?
C31 S11 Pd2 105.9(5) . . ?
Rh4 S11 Pd2 88.75(11) . . ?
C34 S12 Rh4 105.2(5) . . ?
C34 S12 Pd2 106.8(5) . . ?
Rh4 S12 Pd2 88.62(12) . . ?

loop_
_geom_bond_atom_site_label_1
_geom_bond_atom_site_label_2
_geom_bond_distance
_geom_bond_site_symmetry_2
_geom_bond_publ_flag
C1 C2 1.523(17) . ?
C1 S1 1.787(12) . ?
C2 C3 1.487(17) . ?
C3 N1 1.483(15) . ?
C4 C5 1.498(17) . ?
C4 S2 1.799(12) . ?
C5 C6 1.531(18) . ?
C6 N2 1.497(16) . ?
C7 C8 1.478(19) . ?
C7 S3 1.802(13) . ?
C8 C9 1.47(2) . ?
C9 N3 1.480(16) . ?
C10 C11 1.479(18) . ?
C10 S4 1.793(13) . ?
C11 C12 1.496(18) . ?
C12 N4 1.453(16) . ?
C13 C14 1.466(16) . ?
C13 S5 1.872(12) . ?
C14 C15 1.472(18) . ?
C15 N5 1.458(15) . ?
C16 C17 1.468(17) . ?
C16 S6 1.813(13) . ?
C17 C18 1.485(16) . ?
C18 N6 1.447(14) . ?
C19 C20 1.493(18) . ?
C19 S7 1.791(12) . ?
C20 C21 1.518(18) . ?
C21 N7 1.478(14) . ?
C22 C23 1.485(19) . ?
C22 S8 1.800(13) . ?
C23 C24 1.505(19) . ?
C24 N8 1.484(15) . ?
C25 C26 1.43(2) . ?
C25 S9 1.840(13) . ?
C26 C27 1.46(2) . ?
C27 N9 1.491(18) . ?
C28 C29 1.481(17) . ?
C28 S10 1.808(13) . ?
C29 C30 1.50(2) . ?
C30 N10 1.495(18) . ?
C31 C32 1.49(2) . ?
C31 S11 1.801(14) . ?
C32 C33 1.51(2) . ?
C33 N11 1.479(19) . ?
C34 C35 1.521(17) . ?
C34 S12 1.803(12) . ?
C35 C36 1.480(19) . ?
C36 N12 1.468(16) . ?
N1 Rh1 2.130(10) . ?
N2 Rh1 2.087(10) . ?
N3 Rh1 2.105(9) . ?
N4 Rh2 2.116(9) . ?
N5 Rh2 2.109(10) . ?
N6 Rh2 2.124(9) . ?
N7 Rh3 2.101(9) . ?
N8 Rh3 2.102(9) . ?
N9 Rh3 2.104(10) . ?
N10 Rh4 2.061(11) . ?
N11 Rh4 2.108(11) . ?
N12 Rh4 2.098(10) . ?
N13 O2 1.208(14) . ?
N13 O3 1.241(14) . ?
N13 O1 1.263(13) . ?
N14 O6 1.209(15) . ?
N14 O4 1.221(16) . ?
N14 O5 1.273(15) . ?
N15 O9 1.145(17) . ?
N15 O8 1.226(15) . ?
N15 O7 1.268(15) . ?
N16 O10 1.260(13) . ?
N16 O12 1.260(13) . ?
N16 O11 1.263(13) . ?
O13 N17 1.246(14) . ?
O14 N17 1.246(14) . ?
O15 N17 1.241(14) . ?
N17 N17 0.48(5) 2_576 ?
Pd1 S3 2.296(3) . ?
Pd1 S4 2.297(3) . ?
Pd1 S5 2.298(3) . ?
Pd1 S2 2.311(3) . ?
Pd2 S7 2.287(3) . ?
Pd2 S11 2.308(3) . ?
Pd2 S9 2.325(3) . ?
Pd2 S12 2.335(4) . ?
Pd2 Rh4 3.2276(14) . ?
Rh1 S2 2.288(3) . ?
Rh1 S3 2.322(3) . ?
Rh1 S1 2.324(3) . ?
Rh2 S5 2.284(3) . ?
Rh2 S4 2.311(3) . ?
Rh2 S6 2.314(3) . ?
Rh3 S7 2.290(3) . ?
Rh3 S9 2.310(3) . ?
Rh3 S8 2.317(4) . ?
Rh4 S12 2.285(3) . ?
Rh4 S11 2.307(3) . ?
Rh4 S10 2.334(4) . ?

loop_
_geom_torsion_atom_site_label_1
_geom_torsion_atom_site_label_2
_geom_torsion_atom_site_label_3
_geom_torsion_atom_site_label_4
_geom_torsion
_geom_torsion_site_symmetry_1
_geom_torsion_site_symmetry_2
_geom_torsion_site_symmetry_3
_geom_torsion_site_symmetry_4
_geom_torsion_publ_flag
S1 C1 C2 C3 -67.0(14) . . . . ?
C1 C2 C3 N1 70.4(15) . . . . ?
S2 C4 C5 C6 -76.4(12) . . . . ?
C4 C5 C6 N2 72.9(13) . . . . ?
S3 C7 C8 C9 65.5(16) . . . . ?
C7 C8 C9 N3 -82.8(16) . . . . ?
S4 C10 C11 C12 -68.7(15) . . . . ?
C10 C11 C12 N4 83.3(16) . . . . ?
S5 C13 C14 C15 69.1(14) . . . . ?
C13 C14 C15 N5 -71.3(16) . . . . ?
S6 C16 C17 C18 69.2(13) . . . . ?
C16 C17 C18 N6 -71.1(15) . . . . ?
S7 C19 C20 C21 -74.4(13) . . . . ?
C19 C20 C21 N7 70.9(15) . . . . ?
S8 C22 C23 C24 -67.3(15) . . . . ?
C22 C23 C24 N8 68.8(16) . . . . ?
S9 C25 C26 C27 -69.2(19) . . . . ?
C25 C26 C27 N9 83(2) . . . . ?
S10 C28 C29 C30 70.5(17) . . . . ?
C28 C29 C30 N10 -64.8(19) . . . . ?
S11 C31 C32 C33 75.2(18) . . . . ?
C31 C32 C33 N11 -79(2) . . . . ?
S12 C34 C35 C36 79.7(14) . . . . ?
C34 C35 C36 N12 -74.9(16) . . . . ?
C2 C3 N1 Rh1 -70.6(13) . . . . ?
C5 C6 N2 Rh1 -60.9(12) . . . . ?
C8 C9 N3 Rh1 48.4(16) . . . . ?
C11 C12 N4 Rh2 -47.9(16) . . . . ?
C14 C15 N5 Rh2 63.1(13) . . . . ?
C17 C18 N6 Rh2 67.8(12) . . . . ?
C20 C21 N7 Rh3 -62.3(13) . . . . ?
C23 C24 N8 Rh3 -63.6(14) . . . . ?
C26 C27 N9 Rh3 -46.7(17) . . . . ?
C29 C30 N10 Rh4 64.1(18) . . . . ?
C32 C33 N11 Rh4 51.4(17) . . . . ?
C35 C36 N12 Rh4 56.4(15) . . . . ?
C2 C1 S1 Rh1 55.8(9) . . . . ?
C5 C4 S2 Rh1 60.3(9) . . . . ?
C5 C4 S2 Pd1 156.2(7) . . . . ?
C8 C7 S3 Pd1 78.0(12) . . . . ?
C8 C7 S3 Rh1 -18.8(14) . . . . ?
C11 C10 S4 Pd1 -74.3(10) . . . . ?
C11 C10 S4 Rh2 24.6(11) . . . . ?
C14 C13 S5 Rh2 -57.7(10) . . . . ?
C14 C13 S5 Pd1 -156.3(9) . . . . ?
C17 C16 S6 Rh2 -57.0(9) . . . . ?
C20 C19 S7 Pd2 160.9(8) . . . . ?
C20 C19 S7 Rh3 62.1(10) . . . . ?
C23 C22 S8 Rh3 53.4(11) . . . . ?
C26 C25 S9 Rh3 26.9(13) . . . . ?
C26 C25 S9 Pd2 124.5(11) . . . . ?
C29 C28 S10 Rh4 -62.9(11) . . . . ?
C32 C31 S11 Rh4 -43.9(13) . . . . ?
C32 C31 S11 Pd2 -138.4(11) . . . . ?
C35 C34 S12 Rh4 -58.3(11) . . . . ?
C35 C34 S12 Pd2 -151.5(9) . . . . ?
